data_8105665
loop_
_publ_author_name
'Bai, Yunli'
'Wang, Yanhong'
'Li, Xingyi'
'Xun, Miao-Miao'
'Yuan, Changchun'

_publ_section_title
;
 Crystal structure of
 rac-3,6-dimethyl-5-(prop-1-en-2-yl)-6-vinyl-1,4,5,6-tetrahydro-2H-indol-2-one,
 C15H19NO
;
_journal_issue 3
_journal_name_full 'Zeitschrift f\"ur Kristallographie - New Crystal Structures'
_journal_page_first 419
_journal_page_last 420
_journal_paper_doi 10.1515/ncrs-2018-0425
_journal_volume 234
_journal_year 2019
_chemical_formula_moiety 'C15 H19 N O'
_chemical_formula_sum 'C15 H19 N O'
_chemical_formula_weight 229.31
_space_group_crystal_system triclinic
_space_group_IT_number 2
_space_group_name_Hall '-P 1'
_space_group_name_H-M_alt 'P -1'
_atom_sites_solution_hydrogens geom
_atom_sites_solution_primary dual
_cell_angle_alpha 97.879(4)
_cell_angle_beta 93.543(5)
_cell_angle_gamma 116.785(5)
_cell_formula_units_Z 2
_cell_length_a 6.9535(5)
_cell_length_b 7.4037(6)
_cell_length_c 14.5179(9)
_cell_measurement_reflns_used 4028
_cell_measurement_temperature 173
_cell_measurement_theta_max 66.218
_cell_measurement_theta_min 3.104
_cell_volume 654.43(9)
_computing_cell_refinement 'SAINT v8.34A (Bruker, 2013)'
_computing_data_reduction 'SAINT v8.34A (Bruker, 2013)'
_computing_molecular_graphics 'Olex2 (Dolomanov et al., 2009)'
_computing_publication_material 'Olex2 (Dolomanov et al., 2009)'
_computing_structure_refinement 'ShelXL (Sheldrick, 2015)'
_computing_structure_solution 'ShelXT (Sheldrick, 2015)'
_diffrn_ambient_temperature 173
_diffrn_measured_fraction_theta_full 0.960
_diffrn_measured_fraction_theta_max 0.960
_diffrn_measurement_device_type 'Bruker APEX-II CCD'
_diffrn_measurement_method '\f and \w scans'
_diffrn_radiation_type CuK\a
_diffrn_radiation_wavelength 1.54184
_diffrn_reflns_av_R_equivalents 0.0497
_diffrn_reflns_av_unetI/netI 0.0373
_diffrn_reflns_Laue_measured_fraction_full 0.960
_diffrn_reflns_Laue_measured_fraction_max 0.960
_diffrn_reflns_limit_h_max 8
_diffrn_reflns_limit_h_min -8
_diffrn_reflns_limit_k_max 8
_diffrn_reflns_limit_k_min -8
_diffrn_reflns_limit_l_max 16
_diffrn_reflns_limit_l_min -16
_diffrn_reflns_number 9746
_diffrn_reflns_point_group_measured_fraction_full 0.960
_diffrn_reflns_point_group_measured_fraction_max 0.960
_diffrn_reflns_theta_full 63.638
_diffrn_reflns_theta_max 63.638
_diffrn_reflns_theta_min 3.103
_diffrn_standards_number 0
_exptl_absorpt_coefficient_mu 0.562
_exptl_absorpt_correction_T_max 0.7528
_exptl_absorpt_correction_T_min 0.5762
_exptl_absorpt_correction_type multi-scan
_exptl_absorpt_process_details
;SADABS-2014/5 (Bruker,2014/5) was used for absorption correction. 
wR2(int) was 0.1254 before and 0.0632 after correction. The 
Ratio of minimum to maximum transmission is 0.7654. The \l/2 
correction factor is 0.00150.
;
_exptl_crystal_colour colourless
_exptl_crystal_colour_primary colourless
_exptl_crystal_density_diffrn 1.164
_exptl_crystal_description block
_exptl_crystal_F_000 248
_exptl_crystal_size_max 0.28
_exptl_crystal_size_mid 0.15
_exptl_crystal_size_min 0.12
_refine_diff_density_max 0.273
_refine_diff_density_min -0.205
_refine_diff_density_rms 0.056
_refine_ls_extinction_coef .
_refine_ls_extinction_method none
_refine_ls_goodness_of_fit_ref 1.111
_refine_ls_hydrogen_treatment constr
_refine_ls_matrix_type full
_refine_ls_number_parameters 157
_refine_ls_number_reflns 2069
_refine_ls_number_restraints 0
_refine_ls_restrained_S_all 1.111
_refine_ls_R_factor_all 0.0600
_refine_ls_R_factor_gt 0.0520
_refine_ls_shift/su_max 0.000
_refine_ls_shift/su_mean 0.000
_refine_ls_structure_factor_coef Fsqd
_refine_ls_weighting_details 'w=1/[\s^2^(Fo^2^)+(0.0787P)^2^+0.2534P] where P=(Fo^2^+2Fc^2^)/3'
_refine_ls_weighting_scheme calc
_refine_ls_wR_factor_gt 0.1454
_refine_ls_wR_factor_ref 0.1518
_reflns_Friedel_coverage 0.000
_reflns_Friedel_fraction_full .
_reflns_Friedel_fraction_max .
_reflns_number_gt 1768
_reflns_number_total 2069
_reflns_threshold_expression 'I > 2\s(I)'
_cod_data_source_file suppl_ncrs-2018-0425_suppl.cif
_cod_data_source_block 1
_cod_database_code 8105665
_shelx_space_group_comment
;
The symmetry employed for this shelxl refinement is uniquely defined
by the following loop, which should always be used as a source of
symmetry information in preference to the above space-group names.
They are only intended as comments.
;
_shelx_estimated_absorpt_t_max 0.936
_shelx_estimated_absorpt_t_min 0.859
_olex2_refinement_description
;
1. Fixed Uiso
 At 1.2 times of:
  All C(H) groups, All C(H,H) groups, All N(H) groups
 At 1.5 times of:
  All C(H,H,H) groups
2.a Ternary CH refined with riding coordinates:
 C8(H8)
2.b Secondary CH2 refined with riding coordinates:
 C9(H9A,H9B)
2.c Aromatic/amide H refined with riding coordinates:
 N1(H1), C6(H6), C14(H14)
2.d X=CH2 refined with riding coordinates:
 C11(H11A,H11B), C15(H15A,H15B)
2.e Idealised Me refined as rotating group:
 C4(H4A,H4B,H4C), C13(H13A,H13B,H13C), C12(H12A,H12B,H12C)
;
_olex2_submission_special_instructions 'No special instructions were received'

loop_
_space_group_symop_operation_xyz
'x, y, z'
'-x, -y, -z'

loop_
_atom_site_label
_atom_site_type_symbol
_atom_site_fract_x
_atom_site_fract_y
_atom_site_fract_z
_atom_site_U_iso_or_equiv
_atom_site_adp_type
_atom_site_occupancy
_atom_site_site_symmetry_order
_atom_site_calc_flag
_atom_site_refinement_flags_posn
_atom_site_refinement_flags_adp
_atom_site_refinement_flags_occupancy
_atom_site_disorder_assembly
_atom_site_disorder_group
O1 O 0.6563(3) 0.2502(2) 0.59104(10) 0.0403(4) Uani 1 1 d . . . . .
N1 N 0.5548(3) 0.1902(2) 0.43052(12) 0.0345(5) Uani 1 1 d . . . . .
H1 H 0.4728 0.0559 0.4208 0.041 Uiso 1 1 calc R . . . .
C2 C 0.7725(3) 0.5273(3) 0.50022(14) 0.0305(5) Uani 1 1 d . . . . .
C1 C 0.6576(3) 0.3111(3) 0.51614(14) 0.0317(5) Uani 1 1 d . . . . .
C3 C 0.7387(3) 0.5225(3) 0.40802(14) 0.0301(5) Uani 1 1 d . . . . .
C7 C 0.5897(3) 0.4090(3) 0.20427(14) 0.0325(5) Uani 1 1 d . . . . .
C4 C 0.8984(4) 0.7053(3) 0.57884(15) 0.0381(5) Uani 1 1 d . . . . .
H4A H 0.7985 0.7456 0.6096 0.057 Uiso 1 1 calc GR . . . .
H4B H 1.0044 0.8215 0.5540 0.057 Uiso 1 1 calc GR . . . .
H4C H 0.9748 0.6655 0.6245 0.057 Uiso 1 1 calc GR . . . .
C9 C 0.8114(3) 0.6876(3) 0.35023(14) 0.0344(5) Uani 1 1 d . . . . .
H9A H 0.9591 0.7970 0.3776 0.041 Uiso 1 1 calc R . . . .
H9B H 0.7118 0.7499 0.3511 0.041 Uiso 1 1 calc R . . . .
C8 C 0.8141(3) 0.5995(3) 0.24824(14) 0.0328(5) Uani 1 1 d . . . . .
H8 H 0.9227 0.5460 0.2511 0.039 Uiso 1 1 calc R . . . .
C6 C 0.5272(3) 0.2536(3) 0.26954(15) 0.0348(5) Uani 1 1 d . . . . .
H6 H 0.4345 0.1123 0.2442 0.042 Uiso 1 1 calc R . . . .
C13 C 0.4078(4) 0.4691(3) 0.19024(16) 0.0408(6) Uani 1 1 d . . . . .
H13A H 0.3955 0.5388 0.2503 0.061 Uiso 1 1 calc GR . . . .
H13B H 0.2699 0.3451 0.1665 0.061 Uiso 1 1 calc GR . . . .
H13C H 0.4416 0.5620 0.1449 0.061 Uiso 1 1 calc GR . . . .
C5 C 0.5983(3) 0.3099(3) 0.36066(14) 0.0311(5) Uani 1 1 d . . . . .
C14 C 0.6172(4) 0.3029(3) 0.11268(15) 0.0404(6) Uani 1 1 d . . . . .
H14 H 0.7327 0.2676 0.1154 0.048 Uiso 1 1 calc R . . . .
C10 C 0.8959(3) 0.7649(3) 0.18803(15) 0.0397(6) Uani 1 1 d . . . . .
C11 C 0.8490(4) 0.9225(4) 0.19745(18) 0.0534(7) Uani 1 1 d . . . . .
H11A H 0.9075 1.0251 0.1599 0.064 Uiso 1 1 calc R . . . .
H11B H 0.7572 0.9318 0.2417 0.064 Uiso 1 1 calc R . . . .
C15 C 0.5008(5) 0.2542(4) 0.03036(17) 0.0536(7) Uani 1 1 d . . . . .
H15A H 0.3831 0.2856 0.0232 0.064 Uiso 1 1 calc R . . . .
H15B H 0.5341 0.1875 -0.0223 0.064 Uiso 1 1 calc R . . . .
C12 C 1.0387(5) 0.7477(4) 0.1194(2) 0.0636(8) Uani 1 1 d . . . . .
H12A H 1.1599 0.7368 0.1517 0.095 Uiso 1 1 calc GR . . . .
H12B H 1.0959 0.8702 0.0902 0.095 Uiso 1 1 calc GR . . . .
H12C H 0.9549 0.6249 0.0708 0.095 Uiso 1 1 calc GR . . . .

loop_
_atom_site_aniso_label
_atom_site_aniso_U_11
_atom_site_aniso_U_22
_atom_site_aniso_U_33
_atom_site_aniso_U_23
_atom_site_aniso_U_13
_atom_site_aniso_U_12
O1 0.0494(9) 0.0392(8) 0.0327(9) 0.0094(6) 0.0090(7) 0.0197(7)
N1 0.0362(10) 0.0269(8) 0.0340(10) 0.0077(7) 0.0052(7) 0.0084(8)
C2 0.0285(10) 0.0318(10) 0.0321(12) 0.0030(8) 0.0061(8) 0.0153(9)
C1 0.0309(11) 0.0367(11) 0.0308(11) 0.0075(9) 0.0081(8) 0.0178(9)
C3 0.0262(10) 0.0286(10) 0.0350(12) 0.0037(8) 0.0059(8) 0.0128(9)
C7 0.0329(11) 0.0286(10) 0.0315(11) 0.0042(8) 0.0038(9) 0.0109(9)
C4 0.0390(12) 0.0358(11) 0.0361(12) -0.0017(9) 0.0039(9) 0.0168(10)
C9 0.0325(11) 0.0273(10) 0.0375(12) 0.0036(8) 0.0035(9) 0.0097(9)
C8 0.0296(11) 0.0295(10) 0.0371(12) 0.0060(8) 0.0054(9) 0.0118(9)
C6 0.0326(11) 0.0251(10) 0.0386(13) 0.0043(8) 0.0035(9) 0.0071(9)
C13 0.0347(12) 0.0388(12) 0.0437(13) 0.0083(9) 0.0042(10) 0.0124(10)
C5 0.0278(10) 0.0280(10) 0.0348(12) 0.0058(8) 0.0049(8) 0.0107(9)
C14 0.0483(13) 0.0311(11) 0.0388(13) 0.0067(9) 0.0094(10) 0.0155(10)
C10 0.0342(12) 0.0327(11) 0.0387(13) 0.0074(9) 0.0020(9) 0.0041(10)
C11 0.0607(16) 0.0373(12) 0.0553(16) 0.0180(11) 0.0088(12) 0.0140(12)
C15 0.0731(18) 0.0427(13) 0.0360(14) 0.0039(10) 0.0086(12) 0.0197(13)
C12 0.0603(17) 0.0553(15) 0.0631(18) 0.0183(13) 0.0278(14) 0.0119(14)

loop_
_atom_type_symbol
_atom_type_description
_atom_type_scat_dispersion_real
_atom_type_scat_dispersion_imag
_atom_type_scat_source
C C 0.0181 0.0091 'International Tables Vol C Tables 4.2.6.8 and 6.1.1.4'
H H 0.0000 0.0000 'International Tables Vol C Tables 4.2.6.8 and 6.1.1.4'
N N 0.0311 0.0180 'International Tables Vol C Tables 4.2.6.8 and 6.1.1.4'
O O 0.0492 0.0322 'International Tables Vol C Tables 4.2.6.8 and 6.1.1.4'

loop_
_geom_angle_atom_site_label_1
_geom_angle_atom_site_label_2
_geom_angle_atom_site_label_3
_geom_angle
_geom_angle_site_symmetry_1
_geom_angle_site_symmetry_3
C1 N1 H1 124.8 . .
C1 N1 C5 110.39(16) . .
C5 N1 H1 124.8 . .
C1 C2 C4 122.17(18) . .
C3 C2 C1 107.57(17) . .
C3 C2 C4 130.26(19) . .
O1 C1 N1 125.90(19) . .
O1 C1 C2 127.48(19) . .
N1 C1 C2 106.62(17) . .
C2 C3 C9 132.46(18) . .
C2 C3 C5 109.12(18) . .
C5 C3 C9 118.41(18) . .
C6 C7 C8 108.72(16) . .
C6 C7 C13 108.69(17) . .
C13 C7 C8 112.31(16) . .
C14 C7 C8 109.08(16) . .
C14 C7 C6 106.36(16) . .
C14 C7 C13 111.47(18) . .
C2 C4 H4A 109.5 . .
C2 C4 H4B 109.5 . .
C2 C4 H4C 109.5 . .
H4A C4 H4B 109.5 . .
H4A C4 H4C 109.5 . .
H4B C4 H4C 109.5 . .
C3 C9 H9A 109.5 . .
C3 C9 H9B 109.5 . .
C3 C9 C8 110.73(16) . .
H9A C9 H9B 108.1 . .
C8 C9 H9A 109.5 . .
C8 C9 H9B 109.5 . .
C7 C8 H8 106.1 . .
C9 C8 C7 111.92(16) . .
C9 C8 H8 106.1 . .
C10 C8 C7 113.58(17) . .
C10 C8 C9 112.26(16) . .
C10 C8 H8 106.1 . .
C7 C6 H6 119.1 . .
C5 C6 C7 121.77(18) . .
C5 C6 H6 119.1 . .
C7 C13 H13A 109.5 . .
C7 C13 H13B 109.5 . .
C7 C13 H13C 109.5 . .
H13A C13 H13B 109.5 . .
H13A C13 H13C 109.5 . .
H13B C13 H13C 109.5 . .
N1 C5 C3 106.27(17) . .
C6 C5 N1 129.46(18) . .
C6 C5 C3 124.24(19) . .
C7 C14 H14 116.1 . .
C15 C14 C7 127.7(2) . .
C15 C14 H14 116.1 . .
C11 C10 C8 122.7(2) . .
C11 C10 C12 120.8(2) . .
C12 C10 C8 116.5(2) . .
C10 C11 H11A 120.0 . .
C10 C11 H11B 120.0 . .
H11A C11 H11B 120.0 . .
C14 C15 H15A 120.0 . .
C14 C15 H15B 120.0 . .
H15A C15 H15B 120.0 . .
C10 C12 H12A 109.5 . .
C10 C12 H12B 109.5 . .
C10 C12 H12C 109.5 . .
H12A C12 H12B 109.5 . .
H12A C12 H12C 109.5 . .
H12B C12 H12C 109.5 . .

loop_
_geom_bond_atom_site_label_1
_geom_bond_atom_site_label_2
_geom_bond_distance
_geom_bond_site_symmetry_2
O1 C1 1.232(2) .
N1 H1 0.8800 .
N1 C1 1.366(3) .
N1 C5 1.396(3) .
C2 C1 1.492(3) .
C2 C3 1.337(3) .
C2 C4 1.493(3) .
C3 C9 1.493(3) .
C3 C5 1.462(3) .
C7 C8 1.574(3) .
C7 C6 1.519(3) .
C7 C13 1.530(3) .
C7 C14 1.517(3) .
C4 H4A 0.9800 .
C4 H4B 0.9800 .
C4 H4C 0.9800 .
C9 H9A 0.9900 .
C9 H9B 0.9900 .
C9 C8 1.539(3) .
C8 H8 1.0000 .
C8 C10 1.522(3) .
C6 H6 0.9500 .
C6 C5 1.323(3) .
C13 H13A 0.9800 .
C13 H13B 0.9800 .
C13 H13C 0.9800 .
C14 H14 0.9500 .
C14 C15 1.309(3) .
C10 C11 1.338(3) .
C10 C12 1.483(3) .
C11 H11A 0.9500 .
C11 H11B 0.9500 .
C15 H15A 0.9500 .
C15 H15B 0.9500 .
C12 H12A 0.9800 .
C12 H12B 0.9800 .
C12 H12C 0.9800 .
